data_1554548
loop_
_publ_author_name
'Liu, Xiong-Li'
'Yue, Jing'
'Chen, Shuang'
'Liu, Huan-Huan'
'Yang, Kai-Mo'
'Feng, Ting-Ting'
'Zhou, Ying'

_publ_section_title
;
 Thermal-mediated catalyst-free heterolytic cleavage of 3-halooxindoles:
 rapid access to 3-functionalized-2-oxindoles
;
_journal_issue 2
_journal_name_full 'Organic Chemistry Frontiers'
_journal_page_first 256
_journal_paper_doi 10.1039/C8QO01222A
_journal_volume 6
_journal_year 2019
_chemical_absolute_configuration ad
_chemical_formula_moiety 'C16 H14 Cl N O2'
_chemical_formula_sum 'C16 H14 Cl N O2'
_chemical_formula_weight 287.73
_space_group_crystal_system orthorhombic
_space_group_IT_number 19
_space_group_name_Hall 'P 2ac 2ab'
_space_group_name_H-M_alt 'P 21 21 21'
_atom_sites_solution_hydrogens geom
_atom_sites_solution_primary direct
_atom_sites_solution_secondary difmap
_audit_creation_method SHELXL-2014/7
_audit_update_record
;
2018-11-04 deposited with the CCDC.
2018-12-05 downloaded from the CCDC.
;
_cell_angle_alpha 90
_cell_angle_beta 90
_cell_angle_gamma 90
_cell_formula_units_Z 4
_cell_length_a 9.5976(9)
_cell_length_b 10.3316(9)
_cell_length_c 13.9249(13)
_cell_measurement_reflns_used 9900
_cell_measurement_temperature 100(2)
_cell_measurement_theta_max 31.02
_cell_measurement_theta_min 2.45
_cell_volume 1380.8(2)
_computing_cell_refinement 'Bruker SAINT'
_computing_data_collection 'Bruker APEX2'
_computing_data_reduction 'Bruker SAINT'
_computing_molecular_graphics 'Bruker SHELXTL'
_computing_publication_material 'Bruker SHELXTL'
_computing_structure_refinement 'SHELXL-2014 (Sheldrick 2014)'
_computing_structure_solution 'SHELXS-97 (Sheldrick 2008)'
_diffrn_ambient_temperature 100(2)
_diffrn_measured_fraction_theta_full 0.999
_diffrn_measured_fraction_theta_max 0.960
_diffrn_measurement_device_type 'Bruker APEX-II CCD'
_diffrn_measurement_method '\f and \w scans'
_diffrn_radiation_type MoK\a
_diffrn_radiation_wavelength 0.71073
_diffrn_reflns_av_R_equivalents 0.0196
_diffrn_reflns_av_unetI/netI 0.0182
_diffrn_reflns_Laue_measured_fraction_full 0.999
_diffrn_reflns_Laue_measured_fraction_max 0.960
_diffrn_reflns_limit_h_max 13
_diffrn_reflns_limit_h_min -13
_diffrn_reflns_limit_k_max 14
_diffrn_reflns_limit_k_min -14
_diffrn_reflns_limit_l_max 20
_diffrn_reflns_limit_l_min -19
_diffrn_reflns_number 15337
_diffrn_reflns_point_group_measured_fraction_full 1.000
_diffrn_reflns_point_group_measured_fraction_max 0.936
_diffrn_reflns_theta_full 25.242
_diffrn_reflns_theta_max 31.018
_diffrn_reflns_theta_min 2.455
_diffrn_source 'fine-focus sealed tube'
_exptl_absorpt_coefficient_mu 0.277
_exptl_absorpt_correction_type multi-scan
_exptl_absorpt_process_details sadabs
_exptl_crystal_colour colourless
_exptl_crystal_density_diffrn 1.384
_exptl_crystal_description block
_exptl_crystal_F_000 600
_exptl_crystal_size_max 0.740
_exptl_crystal_size_mid 0.650
_exptl_crystal_size_min 0.580
_exptl_transmission_factor_max 0.3374
_exptl_transmission_factor_min 0.2986
_refine_diff_density_max 0.342
_refine_diff_density_min -0.227
_refine_diff_density_rms 0.045
_refine_ls_abs_structure_details
;
 Flack x determined using 1671 quotients [(I+)-(I-)]/[(I+)+(I-)]
 (Parsons, Flack and Wagner, Acta Cryst. B69 (2013) 249-259).
;
_refine_ls_abs_structure_Flack 0.055(11)
_refine_ls_extinction_method none
_refine_ls_goodness_of_fit_ref 1.064
_refine_ls_hydrogen_treatment constr
_refine_ls_matrix_type full
_refine_ls_number_parameters 182
_refine_ls_number_reflns 4126
_refine_ls_number_restraints 0
_refine_ls_restrained_S_all 1.064
_refine_ls_R_factor_all 0.0261
_refine_ls_R_factor_gt 0.0251
_refine_ls_shift/su_max 0.000
_refine_ls_shift/su_mean 0.000
_refine_ls_structure_factor_coef Fsqd
_refine_ls_weighting_details 'w=1/[\s^2^(Fo^2^)+(0.0451P)^2^+0.1692P] where P=(Fo^2^+2Fc^2^)/3'
_refine_ls_weighting_scheme calc
_refine_ls_wR_factor_gt 0.0706
_refine_ls_wR_factor_ref 0.0713
_reflns_Friedel_coverage 0.718
_reflns_Friedel_fraction_full 1.000
_reflns_Friedel_fraction_max 0.905
_reflns_number_gt 4016
_reflns_number_total 4126
_reflns_threshold_expression 'I > 2\s(I)'
_cod_data_source_file c8qo01222a2.cif
_cod_data_source_block mo_gd_lxl38_0m
_cod_database_code 1554548
_shelx_shelxl_version_number 2014/7
_shelx_space_group_comment
;
The symmetry employed for this shelxl refinement is uniquely defined
by the following loop, which should always be used as a source of
symmetry information in preference to the above space-group names.
They are only intended as comments.
;
_shelx_estimated_absorpt_t_min 0.821
_shelx_estimated_absorpt_t_max 0.856

loop_
_space_group_symop_operation_xyz
'x, y, z'
'x+1/2, -y+1/2, -z'
'-x, y+1/2, -z+1/2'
'-x+1/2, -y, z+1/2'

loop_
_atom_site_label
_atom_site_type_symbol
_atom_site_fract_x
_atom_site_fract_y
_atom_site_fract_z
_atom_site_U_iso_or_equiv
_atom_site_adp_type
_atom_site_occupancy
_atom_site_site_symmetry_order
_atom_site_calc_flag
_atom_site_refinement_flags_posn
_atom_site_refinement_flags_adp
Cl1 Cl 0.24227(4) 0.75717(4) 0.12632(2) 0.02750(9) Uani 1 1 d . .
O1 O 0.03730(10) 0.58848(10) 0.43736(7) 0.01959(19) Uani 1 1 d . .
O2 O 0.20383(11) 0.79237(10) 0.52558(7) 0.0221(2) Uani 1 1 d . .
N1 N 0.38113(11) 0.69546(11) 0.43784(8) 0.0180(2) Uani 1 1 d . .
H11 H 0.4539 0.7355 0.4622 0.022 Uiso 1 1 calc R U
C1 C 0.48441(14) 0.43299(14) 0.26756(10) 0.0197(2) Uani 1 1 d . .
H1 H 0.5628 0.3891 0.2416 0.024 Uiso 1 1 calc R U
C2 C 0.35148(14) 0.39462(13) 0.23998(10) 0.0195(2) Uani 1 1 d . .
H14 H 0.3400 0.3248 0.1963 0.023 Uiso 1 1 calc R U
C3 C 0.23473(14) 0.45868(12) 0.27651(9) 0.0173(2) Uani 1 1 d . .
H13 H 0.1435 0.4336 0.2576 0.021 Uiso 1 1 calc R U
C4 C 0.25426(13) 0.55931(11) 0.34072(8) 0.0143(2) Uani 1 1 d . .
C5 C 0.15131(12) 0.64721(12) 0.39022(9) 0.0145(2) Uani 1 1 d . .
C6 C 0.08852(12) 0.74944(13) 0.32170(8) 0.0160(2) Uani 1 1 d . .
H10 H 0.0203 0.8025 0.3576 0.019 Uiso 1 1 calc R U
H9 H 0.1638 0.8077 0.2994 0.019 Uiso 1 1 calc R U
C7 C 0.01742(13) 0.69118(12) 0.23557(9) 0.0150(2) Uani 1 1 d . .
C8 C -0.11570(14) 0.63714(14) 0.24442(10) 0.0190(2) Uani 1 1 d . .
H8 H -0.1605 0.6373 0.3052 0.023 Uiso 1 1 calc R U
C9 C -0.18341(15) 0.58336(14) 0.16583(11) 0.0236(3) Uani 1 1 d . .
H7 H -0.2744 0.5485 0.1732 0.028 Uiso 1 1 calc R U
C10 C -0.11897(16) 0.58028(14) 0.07665(11) 0.0239(3) Uani 1 1 d . .
H2 H -0.1649 0.5417 0.0234 0.029 Uiso 1 1 calc R U
C11 C 0.07493(16) 0.48154(15) 0.49799(10) 0.0240(3) Uani 1 1 d . .
H4 H 0.1107 0.4105 0.4584 0.036 Uiso 1 1 calc R U
H5 H -0.0073 0.4521 0.5335 0.036 Uiso 1 1 calc R U
H3 H 0.1471 0.5091 0.5434 0.036 Uiso 1 1 calc R U
C12 C 0.01261(16) 0.63369(13) 0.06543(10) 0.0225(3) Uani 1 1 d . .
H6 H 0.0573 0.6326 0.0046 0.027 Uiso 1 1 calc R U
C13 C 0.07823(13) 0.68895(13) 0.14463(9) 0.0174(2) Uani 1 1 d . .
C14 C 0.24623(13) 0.72154(12) 0.46165(8) 0.0165(2) Uani 1 1 d . .
C15 C 0.38855(13) 0.59534(12) 0.36867(9) 0.0151(2) Uani 1 1 d . .
C16 C 0.50604(13) 0.53456(14) 0.33267(9) 0.0185(2) Uani 1 1 d . .
H12 H 0.5971 0.5605 0.3512 0.022 Uiso 1 1 calc R U

loop_
_atom_site_aniso_label
_atom_site_aniso_U_11
_atom_site_aniso_U_22
_atom_site_aniso_U_33
_atom_site_aniso_U_23
_atom_site_aniso_U_13
_atom_site_aniso_U_12
Cl1 0.02744(16) 0.03199(18) 0.02306(16) -0.00268(12) 0.00846(11) -0.01053(13)
O1 0.0153(4) 0.0239(5) 0.0195(4) 0.0047(4) 0.0037(3) -0.0004(3)
O2 0.0272(5) 0.0231(5) 0.0160(4) -0.0046(4) 0.0015(4) 0.0030(4)
N1 0.0163(4) 0.0214(5) 0.0162(5) -0.0044(4) -0.0016(4) -0.0020(4)
C1 0.0175(5) 0.0213(6) 0.0203(6) -0.0001(5) 0.0029(4) 0.0038(5)
C2 0.0220(6) 0.0164(6) 0.0202(6) -0.0024(5) 0.0011(5) 0.0018(5)
C3 0.0170(5) 0.0153(5) 0.0198(5) -0.0012(4) -0.0011(4) -0.0006(4)
C4 0.0139(5) 0.0146(5) 0.0143(5) 0.0008(4) 0.0000(4) 0.0001(4)
C5 0.0134(5) 0.0167(5) 0.0133(5) -0.0003(4) 0.0004(4) 0.0000(4)
C6 0.0183(5) 0.0155(5) 0.0143(5) -0.0011(4) -0.0007(4) 0.0026(4)
C7 0.0165(5) 0.0133(5) 0.0153(5) 0.0002(4) -0.0012(4) 0.0026(4)
C8 0.0158(5) 0.0199(6) 0.0214(6) 0.0014(5) -0.0006(4) 0.0028(4)
C9 0.0200(6) 0.0196(6) 0.0310(7) 0.0018(5) -0.0071(5) -0.0012(5)
C10 0.0310(7) 0.0178(6) 0.0227(6) -0.0005(5) -0.0102(5) -0.0009(5)
C11 0.0269(7) 0.0233(7) 0.0218(6) 0.0064(5) 0.0024(5) -0.0028(5)
C12 0.0333(7) 0.0188(6) 0.0154(5) -0.0009(5) -0.0018(5) -0.0004(5)
C13 0.0203(5) 0.0149(5) 0.0169(5) 0.0005(4) 0.0005(4) -0.0011(4)
C14 0.0196(5) 0.0169(5) 0.0128(5) 0.0001(4) -0.0006(4) 0.0003(4)
C15 0.0155(5) 0.0171(5) 0.0128(5) 0.0005(4) -0.0005(4) -0.0011(4)
C16 0.0145(5) 0.0236(6) 0.0174(5) 0.0005(5) 0.0005(4) 0.0005(4)

loop_
_atom_type_symbol
_atom_type_description
_atom_type_scat_dispersion_real
_atom_type_scat_dispersion_imag
_atom_type_scat_source
C C 0.0033 0.0016 'International Tables Vol C Tables 4.2.6.8 and 6.1.1.4'
H H 0.0000 0.0000 'International Tables Vol C Tables 4.2.6.8 and 6.1.1.4'
N N 0.0061 0.0033 'International Tables Vol C Tables 4.2.6.8 and 6.1.1.4'
O O 0.0106 0.0060 'International Tables Vol C Tables 4.2.6.8 and 6.1.1.4'
Cl Cl 0.1484 0.1585 'International Tables Vol C Tables 4.2.6.8 and 6.1.1.4'

loop_
_geom_angle_atom_site_label_1
_geom_angle_atom_site_label_2
_geom_angle_atom_site_label_3
_geom_angle
C5 O1 C11 114.12(10)
C14 N1 C15 110.96(10)
C14 N1 H11 124.5
C15 N1 H11 124.5
C2 C1 C16 121.87(12)
C2 C1 H1 119.1
C16 C1 H1 119.1
C1 C2 C3 120.02(12)
C1 C2 H14 120.0
C3 C2 H14 120.0
C4 C3 C2 118.84(12)
C4 C3 H13 120.6
C2 C3 H13 120.6
C3 C4 C15 120.35(11)
C3 C4 C5 131.20(11)
C15 C4 C5 108.45(10)
O1 C5 C4 117.45(10)
O1 C5 C6 106.16(10)
C4 C5 C6 112.62(10)
O1 C5 C14 111.68(10)
C4 C5 C14 101.90(9)
C6 C5 C14 106.64(10)
C7 C6 C5 113.28(10)
C7 C6 H10 108.9
C5 C6 H10 108.9
C7 C6 H9 108.9
C5 C6 H9 108.9
H10 C6 H9 107.7
C13 C7 C8 117.09(12)
C13 C7 C6 122.70(11)
C8 C7 C6 120.21(11)
C9 C8 C7 121.16(13)
C9 C8 H8 119.4
C7 C8 H8 119.4
C10 C9 C8 120.38(13)
C10 C9 H7 119.8
C8 C9 H7 119.8
C12 C10 C9 119.84(13)
C12 C10 H2 120.1
C9 C10 H2 120.1
O1 C11 H4 109.5
O1 C11 H5 109.5
H4 C11 H5 109.5
O1 C11 H3 109.5
H4 C11 H3 109.5
H5 C11 H3 109.5
C10 C12 C13 119.05(13)
C10 C12 H6 120.5
C13 C12 H6 120.5
C12 C13 C7 122.46(12)
C12 C13 Cl1 117.28(10)
C7 C13 Cl1 120.26(10)
O2 C14 N1 127.71(12)
O2 C14 C5 124.58(12)
N1 C14 C5 107.69(10)
C16 C15 C4 121.98(12)
C16 C15 N1 128.23(11)
C4 C15 N1 109.76(10)
C15 C16 C1 116.93(11)
C15 C16 H12 121.5
C1 C16 H12 121.5

loop_
_geom_bond_atom_site_label_1
_geom_bond_atom_site_label_2
_geom_bond_distance
Cl1 C13 1.7437(13)
O1 C5 1.4129(15)
O1 C11 1.4366(17)
O2 C14 1.2221(15)
N1 C14 1.3634(16)
N1 C15 1.4152(16)
N1 H11 0.8800
C1 C2 1.3901(19)
C1 C16 1.4023(19)
C1 H1 0.9500
C2 C3 1.3973(18)
C2 H14 0.9500
C3 C4 1.3840(16)
C3 H13 0.9500
C4 C15 1.3968(16)
C4 C5 1.5087(17)
C5 C6 1.5457(17)
C5 C14 1.5521(17)
C6 C7 1.5054(17)
C6 H10 0.9900
C6 H9 0.9900
C7 C13 1.3946(17)
C7 C8 1.3997(18)
C8 C9 1.3888(19)
C8 H8 0.9500
C9 C10 1.388(2)
C9 H7 0.9500
C10 C12 1.387(2)
C10 H2 0.9500
C11 H4 0.9800
C11 H5 0.9800
C11 H3 0.9800
C12 C13 1.3925(18)
C12 H6 0.9500
C15 C16 1.3847(17)
C16 H12 0.9500

loop_
_geom_hbond_atom_site_label_D
_geom_hbond_atom_site_label_H
_geom_hbond_atom_site_label_A
_geom_hbond_distance_DH
_geom_hbond_distance_HA
_geom_hbond_distance_DA
_geom_hbond_angle_DHA
_geom_hbond_site_symmetry_A
C16 H12 O2 0.95 2.51 3.2707(17) 137.0 2_566
C6 H9 Cl1 0.99 2.58 3.0960(13) 112.5 .
N1 H11 O2 0.88 2.42 3.1413(15) 139.2 2_566
N1 H11 O1 0.88 2.43 3.2014(15) 146.7 2_566
C16 H12 O2 0.95 2.51 3.2707(17) 137.0 2_566
C6 H9 Cl1 0.99 2.58 3.0960(13) 112.5 .
N1 H11 O2 0.88 2.42 3.1413(15) 139.2 2_566
N1 H11 O1 0.88 2.43 3.2014(15) 146.7 2_566
C16 H12 O2 0.95 2.51 3.2707(17) 137.0 2_566
C6 H9 Cl1 0.99 2.58 3.0960(13) 112.5 .
N1 H11 O2 0.88 2.42 3.1413(15) 139.2 2_566
N1 H11 O1 0.88 2.43 3.2014(15) 146.7 2_566
C16 H12 O2 0.95 2.51 3.2707(17) 137.0 2_566
C6 H9 Cl1 0.99 2.58 3.0960(13) 112.5 .
N1 H11 O2 0.88 2.42 3.1413(15) 139.2 2_566
N1 H11 O1 0.88 2.43 3.2014(15) 146.7 2_566
C16 H12 O2 0.95 2.51 3.2707(17) 137.0 2_566
C6 H9 Cl1 0.99 2.58 3.0960(13) 112.5 .
N1 H11 O2 0.88 2.42 3.1413(15) 139.2 2_566
N1 H11 O1 0.88 2.43 3.2014(15) 146.7 2_566
N1 H11 O1 0.88 2.43 3.2014(15) 146.7 2_566
N1 H11 O2 0.88 2.42 3.1413(15) 139.2 2_566
C6 H9 Cl1 0.99 2.58 3.0960(13) 112.5 .
C16 H12 O2 0.95 2.51 3.2707(17) 137.0 2_566
N1 H11 O1 0.88 2.43 3.2014(15) 146.7 2_566
N1 H11 O2 0.88 2.42 3.1413(15) 139.2 2_566
C6 H9 Cl1 0.99 2.58 3.0960(13) 112.5 .
C16 H12 O2 0.95 2.51 3.2707(17) 137.0 2_566
N1 H11 O1 0.88 2.43 3.2014(15) 146.7 2_566
N1 H11 O2 0.88 2.42 3.1413(15) 139.2 2_566
C6 H9 Cl1 0.99 2.58 3.0960(13) 112.5 .
C16 H12 O2 0.95 2.51 3.2707(17) 137.0 2_566
N1 H11 O1 0.88 2.43 3.2014(15) 146.7 2_566
N1 H11 O2 0.88 2.42 3.1413(15) 139.2 2_566
C6 H9 Cl1 0.99 2.58 3.0960(13) 112.5 .
C16 H12 O2 0.95 2.51 3.2707(17) 137.0 2_566
N1 H11 O1 0.88 2.43 3.2014(15) 146.7 2_566
N1 H11 O2 0.88 2.42 3.1413(15) 139.2 2_566
C6 H9 Cl1 0.99 2.58 3.0960(13) 112.5 .
C16 H12 O2 0.95 2.51 3.2707(17) 137.0 2_566
N1 H11 O1 0.88 2.43 3.2014(15) 146.7 2_566
N1 H11 O2 0.88 2.42 3.1413(15) 139.2 2_566
C6 H9 Cl1 0.99 2.58 3.0960(13) 112.5 .
C16 H12 O2 0.95 2.51 3.2707(17) 137.0 2_566
N1 H11 O1 0.88 2.43 3.2014(15) 146.7 2_566
N1 H11 O2 0.88 2.42 3.1413(15) 139.2 2_566
C6 H9 Cl1 0.99 2.58 3.0960(13) 112.5 .
C16 H12 O2 0.95 2.51 3.2707(17) 137.0 2_566

loop_
_geom_torsion_atom_site_label_1
_geom_torsion_atom_site_label_2
_geom_torsion_atom_site_label_3
_geom_torsion_atom_site_label_4
_geom_torsion
C16 C1 C2 C3 0.7(2)
C1 C2 C3 C4 -0.6(2)
C2 C3 C4 C15 -0.34(18)
C2 C3 C4 C5 178.63(12)
C11 O1 C5 C4 47.48(15)
C11 O1 C5 C6 174.48(10)
C11 O1 C5 C14 -69.68(14)
C3 C4 C5 O1 49.81(18)
C15 C4 C5 O1 -131.13(11)
C3 C4 C5 C6 -73.98(17)
C15 C4 C5 C6 105.08(12)
C3 C4 C5 C14 172.14(13)
C15 C4 C5 C14 -8.80(12)
O1 C5 C6 C7 -72.68(12)
C4 C5 C6 C7 57.16(13)
C14 C5 C6 C7 168.12(10)
C5 C6 C7 C13 -102.90(14)
C5 C6 C7 C8 77.64(14)
C13 C7 C8 C9 0.25(19)
C6 C7 C8 C9 179.74(12)
C7 C8 C9 C10 1.0(2)
C8 C9 C10 C12 -1.4(2)
C9 C10 C12 C13 0.4(2)
C10 C12 C13 C7 0.9(2)
C10 C12 C13 Cl1 -178.95(11)
C8 C7 C13 C12 -1.23(19)
C6 C7 C13 C12 179.30(12)
C8 C7 C13 Cl1 178.62(10)
C6 C7 C13 Cl1 -0.85(18)
C15 N1 C14 O2 171.89(12)
C15 N1 C14 C5 -9.72(14)
O1 C5 C14 O2 -44.17(16)
C4 C5 C14 O2 -170.38(12)
C6 C5 C14 O2 71.38(15)
O1 C5 C14 N1 137.37(11)
C4 C5 C14 N1 11.17(13)
C6 C5 C14 N1 -107.08(11)
C3 C4 C15 C16 1.16(19)
C5 C4 C15 C16 -178.02(12)
C3 C4 C15 N1 -177.12(11)
C5 C4 C15 N1 3.70(14)
C14 N1 C15 C16 -174.13(13)
C14 N1 C15 C4 4.02(15)
C4 C15 C16 C1 -1.01(19)
N1 C15 C16 C1 176.92(12)
C2 C1 C16 C15 0.1(2)
